data_4111617
loop_
_publ_author_name
'Maria Paz Martin-Redondo'
'Ludmila Scoles'
'Brian T. Sterenberg'
'Konstantin A. Udachin'
'Arthur J. Carty'

_publ_contact_author_address
;
Steacie Institute for Molecular Sciences, National Research Council Canada, 
100 Sussex Drive, Ottawa, Ontario, Canada K1A 0R6
;
_publ_contact_author_email acarty@pco-bcp.gc.ca
_publ_contact_author_name 'Arthur J. Carty'
_publ_section_title
;
 Metal-Templated Diyne Cyclodimerization and Cyclotrimerization
;
_journal_name_full 'Journal of the American Chemical Society'
_journal_page_first 5038
_journal_page_last 5039
_journal_paper_doi 10.1021/ja050155c
_journal_volume 127
_journal_year 2005
_chemical_formula_sum 'C60 H52 P4 Pt2'
_chemical_formula_weight 1287.08
_chemical_name_systematic
; 
 ? 
;
_space_group_IT_number 14
_symmetry_cell_setting monoclinic
_symmetry_space_group_name_Hall '-P 2ybc'
_symmetry_space_group_name_H-M 'P 1 21/c 1'
_atom_sites_solution_hydrogens geom
_atom_sites_solution_primary direct
_atom_sites_solution_secondary difmap
_audit_creation_method SHELXL-97
_cell_angle_alpha 90.00
_cell_angle_beta 103.8640(10)
_cell_angle_gamma 90.00
_cell_formula_units_Z 4
_cell_length_a 18.2966(13)
_cell_length_b 15.3838(11)
_cell_length_c 19.0807(14)
_cell_measurement_temperature 125(2)
_cell_volume 5214.2(7)
_computing_structure_refinement 'SHELXL-97 (Sheldrick, 1997)'
_computing_structure_solution 'SHELXS-97 (Sheldrick, 1990)'
_diffrn_ambient_temperature 125(2)
_diffrn_measured_fraction_theta_full 0.995
_diffrn_measured_fraction_theta_max 0.995
_diffrn_radiation_monochromator graphite
_diffrn_radiation_source 'fine-focus sealed tube'
_diffrn_radiation_type MoK\a
_diffrn_radiation_wavelength 0.71073
_diffrn_reflns_av_R_equivalents 0.0731
_diffrn_reflns_av_sigmaI/netI 0.0711
_diffrn_reflns_limit_h_max 24
_diffrn_reflns_limit_h_min -24
_diffrn_reflns_limit_k_max 20
_diffrn_reflns_limit_k_min -20
_diffrn_reflns_limit_l_max 25
_diffrn_reflns_limit_l_min -25
_diffrn_reflns_number 61580
_diffrn_reflns_theta_full 28.76
_diffrn_reflns_theta_max 28.76
_diffrn_reflns_theta_min 1.72
_exptl_absorpt_coefficient_mu 5.520
_exptl_absorpt_correction_T_max 0.4914
_exptl_absorpt_correction_T_min 0.2162
_exptl_absorpt_correction_type multi-scan
_exptl_absorpt_process_details sadabs
_exptl_crystal_density_diffrn 1.640
_exptl_crystal_F_000 2512
_exptl_crystal_size_max 0.40
_exptl_crystal_size_mid 0.30
_exptl_crystal_size_min 0.15
_refine_diff_density_max 1.723
_refine_diff_density_min -0.829
_refine_diff_density_rms 0.138
_refine_ls_extinction_method none
_refine_ls_goodness_of_fit_ref 0.904
_refine_ls_hydrogen_treatment constr
_refine_ls_matrix_type full
_refine_ls_number_parameters 599
_refine_ls_number_reflns 13485
_refine_ls_number_restraints 0
_refine_ls_restrained_S_all 0.904
_refine_ls_R_factor_all 0.0712
_refine_ls_R_factor_gt 0.0353
_refine_ls_shift/su_max 0.010
_refine_ls_shift/su_mean 0.000
_refine_ls_structure_factor_coef Fsqd
_refine_ls_weighting_details 'calc w=1/[\s^2^(Fo^2^)+(0.0311P)^2^+0.0000P] where P=(Fo^2^+2Fc^2^)/3'
_refine_ls_weighting_scheme calc
_refine_ls_wR_factor_gt 0.0643
_refine_ls_wR_factor_ref 0.0716
_reflns_number_gt 8984
_reflns_number_total 13485
_reflns_threshold_expression >2sigma(I)
_cod_data_source_file ja050155csi20050228_041341.cif
_cod_data_source_block mp9
_cod_database_code 4111617

loop_
_symmetry_equiv_pos_as_xyz
'x, y, z'
'-x, y+1/2, -z+1/2'
'-x, -y, -z'
'x, -y-1/2, z-1/2'

loop_
_atom_site_label
_atom_site_type_symbol
_atom_site_fract_x
_atom_site_fract_y
_atom_site_fract_z
_atom_site_U_iso_or_equiv
_atom_site_adp_type
_atom_site_occupancy
_atom_site_symmetry_multiplicity
_atom_site_calc_flag
_atom_site_refinement_flags
Pt1 Pt 0.095678(11) 0.461266(12) 0.753492(9) 0.02595(5) Uani 1 1 d .
Pt2 Pt 0.385261(11) 0.742156(11) 1.170152(10) 0.02701(5) Uani 1 1 d .
P1 P 0.20721(7) 0.40968(8) 0.82087(6) 0.0247(3) Uani 1 1 d .
P2 P 0.04221(7) 0.47744(8) 0.84961(6) 0.0270(3) Uani 1 1 d .
P3 P 0.33854(7) 0.60491(8) 1.15790(6) 0.0247(3) Uani 1 1 d .
P4 P 0.37074(7) 0.77007(7) 1.05061(6) 0.0259(3) Uani 1 1 d .
C1 C 0.1307(3) 0.4536(3) 0.6563(3) 0.0377(12) Uani 1 1 d .
H1A H 0.1461 0.5114 0.6436 0.057 Uiso 1 1 calc R
H1B H 0.0891 0.4324 0.6178 0.057 Uiso 1 1 calc R
H1C H 0.1734 0.4135 0.6624 0.057 Uiso 1 1 calc R
C2 C -0.0061(3) 0.5076(3) 0.6837(2) 0.0312(11) Uani 1 1 d .
H2A H -0.0252 0.4642 0.6462 0.047 Uiso 1 1 calc R
H2B H 0.0039 0.5621 0.6611 0.047 Uiso 1 1 calc R
H2C H -0.0437 0.5177 0.7118 0.047 Uiso 1 1 calc R
C3 C 0.4426(3) 0.8652(3) 1.1954(2) 0.0305(11) Uani 1 1 d .
H3A H 0.4922 0.8554 1.2279 0.046 Uiso 1 1 calc R
H3B H 0.4129 0.9033 1.2190 0.046 Uiso 1 1 calc R
H3C H 0.4488 0.8925 1.1508 0.046 Uiso 1 1 calc R
C4 C 0.3938(4) 0.7383(4) 1.2817(3) 0.0493(15) Uani 1 1 d .
H4A H 0.4101 0.7952 1.3028 0.074 Uiso 1 1 calc R
H4B H 0.4307 0.6940 1.3038 0.074 Uiso 1 1 calc R
H4C H 0.3447 0.7238 1.2906 0.074 Uiso 1 1 calc R
C5 C 0.2599(3) 0.4930(3) 0.8730(3) 0.0290(11) Uani 1 1 d .
C6 C 0.2908(3) 0.5533(3) 0.9078(3) 0.0292(11) Uani 1 1 d .
C7 C 0.3219(3) 0.6232(3) 0.9501(3) 0.0301(11) Uani 1 1 d .
C8 C 0.3445(3) 0.6842(3) 0.9885(2) 0.0279(10) Uani 1 1 d .
C9 C 0.1030(3) 0.5031(3) 0.9345(3) 0.0296(11) Uani 1 1 d .
C10 C 0.1469(3) 0.5311(3) 0.9866(2) 0.0290(11) Uani 1 1 d .
C11 C 0.2018(3) 0.5600(3) 1.0445(3) 0.0290(11) Uani 1 1 d .
C12 C 0.2535(3) 0.5820(3) 1.0930(2) 0.0261(10) Uani 1 1 d .
C20 C 0.1991(3) 0.3281(3) 0.8880(2) 0.0264(10) Uani 1 1 d .
C21 C 0.1455(3) 0.2630(3) 0.8674(3) 0.0341(12) Uani 1 1 d .
H21 H 0.1168 0.2601 0.8189 0.041 Uiso 1 1 calc R
C22 C 0.1339(3) 0.2028(3) 0.9170(3) 0.0423(14) Uani 1 1 d .
H22 H 0.0980 0.1577 0.9023 0.051 Uiso 1 1 calc R
C23 C 0.1740(3) 0.2075(3) 0.9878(3) 0.0414(13) Uani 1 1 d .
H23 H 0.1641 0.1676 1.0224 0.050 Uiso 1 1 calc R
C24 C 0.2283(3) 0.2698(3) 1.0083(3) 0.0421(14) Uani 1 1 d .
H24 H 0.2574 0.2715 1.0567 0.051 Uiso 1 1 calc R
C25 C 0.2412(3) 0.3303(3) 0.9590(3) 0.0341(12) Uani 1 1 d .
H25 H 0.2789 0.3735 0.9737 0.041 Uiso 1 1 calc R
C30 C 0.2798(3) 0.3657(3) 0.7784(2) 0.0274(11) Uani 1 1 d .
C31 C 0.2917(3) 0.2779(3) 0.7748(3) 0.0375(13) Uani 1 1 d .
H31 H 0.2629 0.2382 0.7953 0.045 Uiso 1 1 calc R
C32 C 0.3469(3) 0.2473(3) 0.7408(3) 0.0457(14) Uani 1 1 d .
H32 H 0.3558 0.1866 0.7385 0.055 Uiso 1 1 calc R
C33 C 0.3878(3) 0.3050(4) 0.7108(3) 0.0425(14) Uani 1 1 d .
H33 H 0.4252 0.2841 0.6880 0.051 Uiso 1 1 calc R
C34 C 0.3753(3) 0.3924(4) 0.7136(3) 0.0422(13) Uani 1 1 d .
H34 H 0.4040 0.4320 0.6929 0.051 Uiso 1 1 calc R
C35 C 0.3213(3) 0.4232(3) 0.7461(3) 0.0377(13) Uani 1 1 d .
H35 H 0.3119 0.4839 0.7468 0.045 Uiso 1 1 calc R
C40 C -0.0099(3) 0.3833(3) 0.8696(3) 0.0325(11) Uani 1 1 d .
C41 C -0.0476(3) 0.3334(4) 0.8122(3) 0.0475(15) Uani 1 1 d .
H41 H -0.0463 0.3488 0.7643 0.057 Uiso 1 1 calc R
C42 C -0.0881(4) 0.2597(4) 0.8247(4) 0.0624(18) Uani 1 1 d .
H42 H -0.1143 0.2253 0.7853 0.075 Uiso 1 1 calc R
C43 C -0.0897(4) 0.2375(4) 0.8943(4) 0.0640(19) Uani 1 1 d .
H43 H -0.1174 0.1880 0.9027 0.077 Uiso 1 1 calc R
C44 C -0.0514(4) 0.2866(4) 0.9516(3) 0.0540(17) Uani 1 1 d .
H44 H -0.0527 0.2708 0.9995 0.065 Uiso 1 1 calc R
C45 C -0.0110(3) 0.3593(3) 0.9398(3) 0.0424(14) Uani 1 1 d .
H45 H 0.0159 0.3927 0.9795 0.051 Uiso 1 1 calc R
C50 C -0.0225(3) 0.5687(3) 0.8453(2) 0.0273(10) Uani 1 1 d .
C51 C -0.0952(3) 0.5595(3) 0.8522(3) 0.0421(14) Uani 1 1 d .
H51 H -0.1138 0.5032 0.8587 0.051 Uiso 1 1 calc R
C52 C -0.1414(4) 0.6306(4) 0.8499(4) 0.0574(17) Uani 1 1 d .
H52 H -0.1916 0.6231 0.8545 0.069 Uiso 1 1 calc R
C53 C -0.1152(4) 0.7123(4) 0.8409(3) 0.0522(16) Uani 1 1 d .
H53 H -0.1472 0.7612 0.8392 0.063 Uiso 1 1 calc R
C54 C -0.0435(4) 0.7232(4) 0.8344(3) 0.0477(15) Uani 1 1 d .
H54 H -0.0251 0.7800 0.8290 0.057 Uiso 1 1 calc R
C55 C 0.0033(3) 0.6516(3) 0.8356(3) 0.0415(13) Uani 1 1 d .
H55 H 0.0530 0.6594 0.8297 0.050 Uiso 1 1 calc R
C60 C 0.3998(3) 0.5269(3) 1.1291(2) 0.0263(10) Uani 1 1 d .
C61 C 0.3764(3) 0.4428(3) 1.1082(3) 0.0325(11) Uani 1 1 d .
H61 H 0.3269 0.4249 1.1088 0.039 Uiso 1 1 calc R
C62 C 0.4244(3) 0.3851(3) 1.0866(3) 0.0406(13) Uani 1 1 d .
H62 H 0.4079 0.3277 1.0729 0.049 Uiso 1 1 calc R
C63 C 0.4951(3) 0.4098(4) 1.0849(3) 0.0437(14) Uani 1 1 d .
H63 H 0.5274 0.3701 1.0688 0.052 Uiso 1 1 calc R
C64 C 0.5204(3) 0.4921(4) 1.1062(3) 0.0502(16) Uani 1 1 d .
H64 H 0.5702 0.5091 1.1058 0.060 Uiso 1 1 calc R
C65 C 0.4724(3) 0.5501(3) 1.1282(3) 0.0380(12) Uani 1 1 d .
H65 H 0.4898 0.6069 1.1431 0.046 Uiso 1 1 calc R
C70 C 0.3170(3) 0.5515(3) 1.2359(2) 0.0299(11) Uani 1 1 d .
C71 C 0.3711(3) 0.5007(3) 1.2808(3) 0.0373(13) Uani 1 1 d .
H71 H 0.4187 0.4930 1.2701 0.045 Uiso 1 1 calc R
C72 C 0.3565(4) 0.4612(4) 1.3408(3) 0.0525(16) Uani 1 1 d .
H72 H 0.3945 0.4278 1.3718 0.063 Uiso 1 1 calc R
C73 C 0.2878(4) 0.4698(4) 1.3558(3) 0.0609(19) Uani 1 1 d .
H73 H 0.2768 0.4399 1.3957 0.073 Uiso 1 1 calc R
C74 C 0.2341(4) 0.5222(5) 1.3127(3) 0.068(2) Uani 1 1 d .
H74 H 0.1867 0.5301 1.3239 0.081 Uiso 1 1 calc R
C75 C 0.2492(3) 0.5637(4) 1.2529(3) 0.0539(16) Uani 1 1 d .
H75 H 0.2124 0.6005 1.2238 0.065 Uiso 1 1 calc R
C80 C 0.4522(3) 0.8123(3) 1.0206(2) 0.0274(11) Uani 1 1 d .
C81 C 0.5229(3) 0.7798(3) 1.0551(3) 0.0359(12) Uani 1 1 d .
H81 H 0.5277 0.7413 1.0949 0.043 Uiso 1 1 calc R
C82 C 0.5859(3) 0.8034(3) 1.0316(3) 0.0427(14) Uani 1 1 d .
H82 H 0.6338 0.7796 1.0539 0.051 Uiso 1 1 calc R
C83 C 0.5784(3) 0.8621(4) 0.9753(3) 0.0416(14) Uani 1 1 d .
H83 H 0.6216 0.8795 0.9593 0.050 Uiso 1 1 calc R
C84 C 0.5100(4) 0.8947(4) 0.9427(3) 0.0516(16) Uani 1 1 d .
H84 H 0.5059 0.9354 0.9045 0.062 Uiso 1 1 calc R
C85 C 0.4456(3) 0.8699(3) 0.9643(3) 0.0398(13) Uani 1 1 d .
H85 H 0.3977 0.8924 0.9405 0.048 Uiso 1 1 calc R
C90 C 0.2928(3) 0.8454(3) 1.0185(2) 0.0300(11) Uani 1 1 d .
C91 C 0.2978(3) 0.9286(3) 1.0470(3) 0.0418(14) Uani 1 1 d .
H91 H 0.3437 0.9475 1.0782 0.050 Uiso 1 1 calc R
C92 C 0.2376(4) 0.9841(4) 1.0309(3) 0.0492(15) Uani 1 1 d .
H92 H 0.2419 1.0408 1.0514 0.059 Uiso 1 1 calc R
C93 C 0.1711(3) 0.9586(4) 0.9856(3) 0.0486(15) Uani 1 1 d .
H93 H 0.1299 0.9979 0.9737 0.058 Uiso 1 1 calc R
C94 C 0.1644(3) 0.8767(4) 0.9578(3) 0.0565(17) Uani 1 1 d .
H94 H 0.1180 0.8581 0.9275 0.068 Uiso 1 1 calc R
C95 C 0.2256(3) 0.8203(4) 0.9736(3) 0.0488(15) Uani 1 1 d .
H95 H 0.2209 0.7637 0.9532 0.059 Uiso 1 1 calc R

loop_
_atom_site_aniso_label
_atom_site_aniso_U_11
_atom_site_aniso_U_22
_atom_site_aniso_U_33
_atom_site_aniso_U_23
_atom_site_aniso_U_13
_atom_site_aniso_U_12
Pt1 0.02699(10) 0.02775(10) 0.02316(9) -0.00076(8) 0.00609(7) -0.00089(8)
Pt2 0.03279(11) 0.02273(10) 0.02468(9) -0.00239(8) 0.00526(8) -0.00028(8)
P1 0.0259(7) 0.0232(6) 0.0255(6) -0.0036(5) 0.0074(5) 0.0002(5)
P2 0.0234(7) 0.0330(7) 0.0243(6) -0.0004(5) 0.0052(5) 0.0020(5)
P3 0.0249(7) 0.0258(6) 0.0231(6) 0.0011(5) 0.0049(5) 0.0003(5)
P4 0.0302(7) 0.0215(6) 0.0261(6) -0.0032(5) 0.0069(5) -0.0018(5)
C1 0.042(3) 0.040(3) 0.035(3) -0.003(2) 0.017(2) 0.006(3)
C2 0.031(3) 0.034(3) 0.029(3) 0.003(2) 0.008(2) 0.005(2)
C3 0.036(3) 0.029(3) 0.025(2) 0.003(2) 0.003(2) 0.001(2)
C4 0.070(4) 0.042(3) 0.032(3) -0.001(3) 0.006(3) -0.017(3)
C5 0.029(3) 0.027(2) 0.034(3) -0.003(2) 0.013(2) 0.001(2)
C6 0.031(3) 0.026(3) 0.034(3) -0.005(2) 0.013(2) -0.001(2)
C7 0.032(3) 0.031(3) 0.030(3) -0.003(2) 0.015(2) 0.000(2)
C8 0.029(3) 0.026(2) 0.030(3) -0.001(2) 0.011(2) -0.001(2)
C9 0.022(3) 0.039(3) 0.030(3) -0.004(2) 0.011(2) 0.004(2)
C10 0.029(3) 0.034(3) 0.027(2) 0.002(2) 0.013(2) 0.006(2)
C11 0.029(3) 0.032(3) 0.027(2) 0.003(2) 0.011(2) 0.004(2)
C12 0.025(3) 0.027(2) 0.028(2) 0.004(2) 0.010(2) 0.004(2)
C20 0.027(3) 0.025(2) 0.029(2) 0.001(2) 0.011(2) 0.001(2)
C21 0.040(3) 0.029(3) 0.032(3) 0.000(2) 0.008(2) 0.004(2)
C22 0.047(4) 0.027(3) 0.055(4) 0.002(3) 0.018(3) -0.006(2)
C23 0.050(4) 0.034(3) 0.043(3) 0.009(3) 0.017(3) 0.009(3)
C24 0.052(4) 0.045(3) 0.029(3) 0.003(2) 0.010(3) 0.009(3)
C25 0.034(3) 0.035(3) 0.033(3) -0.003(2) 0.007(2) 0.001(2)
C30 0.028(3) 0.029(3) 0.026(2) -0.008(2) 0.006(2) 0.000(2)
C31 0.046(3) 0.029(3) 0.041(3) 0.003(2) 0.016(3) 0.007(2)
C32 0.060(4) 0.029(3) 0.053(3) 0.000(3) 0.023(3) 0.015(3)
C33 0.038(3) 0.048(3) 0.047(3) -0.007(3) 0.019(3) 0.010(3)
C34 0.045(3) 0.044(3) 0.045(3) -0.004(3) 0.025(3) -0.002(3)
C35 0.043(3) 0.026(3) 0.049(3) -0.006(2) 0.021(3) -0.003(2)
C40 0.034(3) 0.029(3) 0.036(3) 0.003(2) 0.013(2) 0.004(2)
C41 0.057(4) 0.047(3) 0.043(3) -0.011(3) 0.022(3) -0.013(3)
C42 0.072(5) 0.056(4) 0.066(4) -0.021(3) 0.032(4) -0.024(4)
C43 0.077(5) 0.047(4) 0.081(5) -0.006(4) 0.045(4) -0.017(3)
C44 0.077(5) 0.042(3) 0.052(4) 0.004(3) 0.034(4) -0.005(3)
C45 0.054(4) 0.040(3) 0.036(3) 0.001(2) 0.017(3) 0.000(3)
C50 0.026(3) 0.031(3) 0.024(2) 0.000(2) 0.005(2) 0.003(2)
C51 0.040(3) 0.036(3) 0.055(4) 0.004(3) 0.020(3) 0.005(2)
C52 0.039(4) 0.057(4) 0.082(5) 0.009(4) 0.027(3) 0.013(3)
C53 0.056(4) 0.051(4) 0.051(4) 0.011(3) 0.015(3) 0.026(3)
C54 0.059(4) 0.037(3) 0.045(3) 0.006(3) 0.008(3) 0.006(3)
C55 0.034(3) 0.041(3) 0.048(3) 0.000(3) 0.009(3) -0.001(3)
C60 0.031(3) 0.029(2) 0.018(2) 0.0037(19) 0.0038(19) 0.006(2)
C61 0.028(3) 0.034(3) 0.036(3) -0.002(2) 0.008(2) -0.003(2)
C62 0.051(4) 0.034(3) 0.035(3) -0.011(2) 0.007(3) 0.005(3)
C63 0.042(4) 0.050(4) 0.042(3) 0.001(3) 0.017(3) 0.019(3)
C64 0.031(3) 0.055(4) 0.071(4) 0.000(3) 0.025(3) 0.007(3)
C65 0.030(3) 0.032(3) 0.052(3) 0.004(2) 0.011(3) 0.002(2)
C70 0.035(3) 0.030(3) 0.027(2) -0.004(2) 0.012(2) -0.003(2)
C71 0.050(4) 0.034(3) 0.030(3) 0.007(2) 0.015(3) 0.009(3)
C72 0.083(5) 0.041(3) 0.035(3) 0.010(3) 0.017(3) 0.009(3)
C73 0.086(5) 0.068(4) 0.033(3) -0.008(3) 0.023(4) -0.029(4)
C74 0.049(4) 0.115(6) 0.048(4) -0.009(4) 0.029(3) -0.023(4)
C75 0.037(3) 0.084(5) 0.042(3) 0.005(3) 0.011(3) -0.002(3)
C80 0.034(3) 0.021(2) 0.030(2) -0.010(2) 0.014(2) -0.008(2)
C81 0.037(3) 0.028(3) 0.044(3) -0.003(2) 0.012(3) -0.004(2)
C82 0.036(3) 0.044(3) 0.050(3) -0.015(3) 0.015(3) -0.005(3)
C83 0.040(3) 0.049(3) 0.041(3) -0.019(3) 0.022(3) -0.018(3)
C84 0.055(4) 0.067(4) 0.037(3) 0.006(3) 0.021(3) -0.018(3)
C85 0.036(3) 0.049(3) 0.035(3) 0.008(2) 0.010(2) -0.005(3)
C90 0.036(3) 0.030(3) 0.026(2) 0.006(2) 0.011(2) 0.003(2)
C91 0.051(4) 0.034(3) 0.038(3) -0.006(2) 0.006(3) 0.006(3)
C92 0.057(4) 0.039(3) 0.052(4) 0.003(3) 0.015(3) 0.018(3)
C93 0.047(4) 0.047(3) 0.055(4) 0.016(3) 0.020(3) 0.018(3)
C94 0.037(4) 0.052(4) 0.071(4) 0.010(3) -0.006(3) 0.002(3)
C95 0.051(4) 0.032(3) 0.055(4) 0.002(3) -0.003(3) 0.002(3)

loop_
_atom_type_symbol
_atom_type_description
_atom_type_scat_dispersion_real
_atom_type_scat_dispersion_imag
_atom_type_scat_source
C C 0.0033 0.0016 'International Tables Vol C Tables 4.2.6.8 and 6.1.1.4'
H H 0.0000 0.0000 'International Tables Vol C Tables 4.2.6.8 and 6.1.1.4'
P P 0.1023 0.0942 'International Tables Vol C Tables 4.2.6.8 and 6.1.1.4'
Pt Pt -1.7033 8.3905 'International Tables Vol C Tables 4.2.6.8 and 6.1.1.4'

loop_
_geom_angle_atom_site_label_1
_geom_angle_atom_site_label_2
_geom_angle_atom_site_label_3
_geom_angle
C1 Pt1 C2 82.74(19)
C1 Pt1 P1 93.26(15)
C2 Pt1 P1 175.96(13)
C1 Pt1 P2 172.00(15)
C2 Pt1 P2 89.27(13)
P1 Pt1 P2 94.74(4)
C4 Pt2 C3 83.38(19)
C4 Pt2 P3 90.72(15)
C3 Pt2 P3 171.31(13)
C4 Pt2 P4 170.43(16)
C3 Pt2 P4 89.54(12)
P3 Pt2 P4 97.00(4)
C5 P1 C20 103.3(2)
C5 P1 C30 99.3(2)
C20 P1 C30 104.2(2)
C5 P1 Pt1 111.13(16)
C20 P1 Pt1 115.06(16)
C30 P1 Pt1 121.49(15)
C9 P2 C40 103.3(2)
C9 P2 C50 97.3(2)
C40 P2 C50 104.7(2)
C9 P2 Pt1 117.41(16)
C40 P2 Pt1 115.22(16)
C50 P2 Pt1 116.41(15)
C12 P3 C60 99.2(2)
C12 P3 C70 98.9(2)
C60 P3 C70 102.6(2)
C12 P3 Pt2 120.12(15)
C60 P3 Pt2 113.70(16)
C70 P3 Pt2 119.01(16)
C8 P4 C90 100.7(2)
C8 P4 C80 99.5(2)
C90 P4 C80 107.3(2)
C8 P4 Pt2 118.74(16)
C90 P4 Pt2 110.55(15)
C80 P4 Pt2 118.07(16)
C6 C5 P1 175.0(4)
C5 C6 C7 175.8(5)
C8 C7 C6 175.6(5)
C7 C8 P4 173.6(4)
C10 C9 P2 170.2(5)
C9 C10 C11 175.5(5)
C12 C11 C10 175.2(5)
C11 C12 P3 171.2(4)
C25 C20 C21 118.8(4)
C25 C20 P1 123.3(4)
C21 C20 P1 117.9(4)
C22 C21 C20 120.3(5)
C23 C22 C21 120.4(5)
C24 C23 C22 119.8(5)
C23 C24 C25 120.5(5)
C24 C25 C20 120.1(5)
C31 C30 C35 119.4(5)
C31 C30 P1 121.5(4)
C35 C30 P1 119.0(4)
C30 C31 C32 119.6(5)
C33 C32 C31 119.9(5)
C34 C33 C32 120.5(5)
C33 C34 C35 120.2(5)
C34 C35 C30 120.4(5)
C41 C40 C45 119.7(5)
C41 C40 P2 117.7(4)
C45 C40 P2 122.7(4)
C40 C41 C42 119.9(5)
C43 C42 C41 119.8(6)
C44 C43 C42 120.5(6)
C43 C44 C45 120.1(6)
C44 C45 C40 120.1(5)
C51 C50 C55 118.4(5)
C51 C50 P2 123.3(4)
C55 C50 P2 118.3(4)
C50 C51 C52 121.1(5)
C53 C52 C51 120.1(6)
C54 C53 C52 120.1(5)
C53 C54 C55 120.2(6)
C50 C55 C54 120.1(5)
C65 C60 C61 117.9(4)
C65 C60 P3 119.9(4)
C61 C60 P3 122.2(4)
C62 C61 C60 120.7(5)
C63 C62 C61 120.4(5)
C62 C63 C64 120.3(5)
C63 C64 C65 119.4(5)
C60 C65 C64 121.3(5)
C75 C70 C71 119.0(5)
C75 C70 P3 121.1(4)
C71 C70 P3 119.9(4)
C72 C71 C70 120.8(5)
C73 C72 C71 120.3(6)
C72 C73 C74 119.5(6)
C73 C74 C75 120.3(6)
C70 C75 C74 120.1(6)
C85 C80 C81 119.8(5)
C85 C80 P4 123.0(4)
C81 C80 P4 117.1(4)
C82 C81 C80 120.3(5)
C81 C82 C83 119.2(5)
C84 C83 C82 120.4(5)
C83 C84 C85 121.2(5)
C80 C85 C84 119.0(5)
C95 C90 C91 118.0(5)
C95 C90 P4 122.7(4)
C91 C90 P4 118.8(4)
C92 C91 C90 120.9(5)
C93 C92 C91 120.5(6)
C94 C93 C92 119.7(5)
C93 C94 C95 120.0(6)
C90 C95 C94 120.9(5)

loop_
_geom_bond_atom_site_label_1
_geom_bond_atom_site_label_2
_geom_bond_distance
Pt1 C1 2.105(5)
Pt1 C2 2.135(5)
Pt1 P1 2.2781(13)
Pt1 P2 2.2896(12)
Pt2 C4 2.097(5)
Pt2 C3 2.162(5)
Pt2 P3 2.2687(12)
Pt2 P4 2.2731(12)
P1 C5 1.761(5)
P1 C20 1.824(5)
P1 C30 1.843(5)
P2 C9 1.776(5)
P2 C40 1.823(5)
P2 C50 1.826(5)
P3 C12 1.776(5)
P3 C60 1.815(5)
P3 C70 1.823(5)
P4 C8 1.762(5)
P4 C90 1.826(5)
P4 C80 1.839(5)
C5 C6 1.201(6)
C6 C7 1.382(6)
C7 C8 1.202(6)
C9 C10 1.198(6)
C10 C11 1.376(7)
C11 C12 1.204(6)
C20 C25 1.388(6)
C20 C21 1.391(6)
C21 C22 1.377(7)
C22 C23 1.375(7)
C23 C24 1.368(8)
C24 C25 1.383(7)
C30 C31 1.372(6)
C30 C35 1.400(7)
C31 C32 1.407(7)
C32 C33 1.372(7)
C33 C34 1.368(7)
C34 C35 1.371(7)
C40 C41 1.380(7)
C40 C45 1.394(7)
C41 C42 1.405(8)
C42 C43 1.378(9)
C43 C44 1.375(9)
C44 C45 1.390(7)
C50 C51 1.375(7)
C50 C55 1.387(7)
C51 C52 1.377(7)
C52 C53 1.370(8)
C53 C54 1.358(8)
C54 C55 1.392(7)
C60 C65 1.379(7)
C60 C61 1.391(6)
C61 C62 1.379(7)
C62 C63 1.357(8)
C63 C64 1.376(8)
C64 C65 1.386(7)
C70 C75 1.369(7)
C70 C71 1.384(7)
C71 C72 1.377(7)
C72 C73 1.361(9)
C73 C74 1.379(9)
C74 C75 1.392(8)
C80 C85 1.375(6)
C80 C81 1.395(7)
C81 C82 1.382(7)
C82 C83 1.386(7)
C83 C84 1.354(8)
C84 C85 1.392(7)
C90 C95 1.375(7)
C90 C91 1.386(7)
C91 C92 1.370(7)
C92 C93 1.369(8)
C93 C94 1.362(8)
C94 C95 1.391(8)
